data_4114016
loop_
_publ_author_name
'Xiang Lin'
'Dan M. J. Doble'
'Alexander J. Blake'
'Andrew Harrison'
'Claire Wilson'
'Martin Schr\"oder'

_publ_section_title
;
 Cationic Assembly of Metal Complex Aggregates: Structural Diversity,
 Solution Stability, and Magnetic Properties
;
_journal_name_full 'Journal of the American Chemical Society'
_journal_page_first 9476
_journal_page_last 9483
_journal_paper_doi 10.1021/ja0341438
_journal_volume 125
_journal_year 2003
_chemical_formula_moiety 'C54 H72 N12 Ni6 O24 Pr 3+, 3(Cl O4 -)'
_chemical_formula_sum 'C54 H72 Cl3 N12 Ni6 O36 Pr'
_chemical_formula_weight 2064.76
_chemical_name_systematic
; 
 ? 
;
_space_group_IT_number 147
_symmetry_cell_setting trigonal
_symmetry_space_group_name_Hall '-P 3'
_symmetry_space_group_name_H-M 'P -3'
_atom_sites_solution_hydrogens 'geom and circular fourier map'
_atom_sites_solution_primary heavy
_atom_sites_solution_secondary difmap
_audit_creation_method SHELXL-97
_cell_angle_alpha 90.00
_cell_angle_beta 90.00
_cell_angle_gamma 120.00
_cell_formula_units_Z 1
_cell_length_a 12.4276(12)
_cell_length_b 12.4276(12)
_cell_length_c 12.753(2)
_cell_measurement_reflns_used 2752
_cell_measurement_temperature 150(2)
_cell_measurement_theta_max 25.0
_cell_measurement_theta_min 2.5
_cell_volume 1705.8(4)
_computing_cell_refinement 'Bruker SAINT version 6.02a (Bruker, 2000)'
_computing_data_collection 'Bruker SMART version 5.624 (Bruker, 2001)'
_computing_data_reduction 'Bruker SAINT; Bruker SHELXTL (Bruker, 1997)'
_computing_molecular_graphics SHELXTL
_computing_publication_material 'SHELXL-97; PLATON (Spek, 2002)'
_computing_structure_refinement 'SHELXL-97 (Sheldrick, 1997)'
_computing_structure_solution 'SHELXS-97 (Sheldrick, 1990)'
_diffrn_ambient_temperature 150(2)
_diffrn_measured_fraction_theta_full 0.997
_diffrn_measured_fraction_theta_max 0.997
_diffrn_measurement_device_type 'Bruker SMART1000 CCD area detector'
_diffrn_measurement_method omega
_diffrn_radiation_monochromator graphite
_diffrn_radiation_source 'normal-focus sealed tube'
_diffrn_radiation_type MoK\a
_diffrn_radiation_wavelength 0.71073
_diffrn_reflns_av_R_equivalents 0.051
_diffrn_reflns_av_sigmaI/netI 0.038
_diffrn_reflns_limit_h_max 16
_diffrn_reflns_limit_h_min -16
_diffrn_reflns_limit_k_max 15
_diffrn_reflns_limit_k_min -15
_diffrn_reflns_limit_l_max 15
_diffrn_reflns_limit_l_min -17
_diffrn_reflns_number 11968
_diffrn_reflns_theta_full 26.00
_diffrn_reflns_theta_max 26.00
_diffrn_reflns_theta_min 1.89
_diffrn_standards_decay_% none
_diffrn_standards_number 0
_exptl_absorpt_coefficient_mu 2.546
_exptl_absorpt_correction_T_max 1.000
_exptl_absorpt_correction_T_min 0.910
_exptl_absorpt_correction_type multi-scan
_exptl_absorpt_process_details 'SADABS version 2.03 (Bruker, 2001)'
_exptl_crystal_colour yellow-brown
_exptl_crystal_density_diffrn 2.010
_exptl_crystal_description column
_exptl_crystal_F_000 1046
_exptl_crystal_size_max 0.20
_exptl_crystal_size_mid 0.08
_exptl_crystal_size_min 0.08
_refine_diff_density_max 0.94
_refine_diff_density_min -2.02
_refine_diff_density_rms 0.15
_refine_ls_extinction_method none
_refine_ls_goodness_of_fit_ref 1.027
_refine_ls_hydrogen_treatment mixed
_refine_ls_matrix_type full
_refine_ls_number_parameters 172
_refine_ls_number_reflns 2240
_refine_ls_number_restraints 3
_refine_ls_restrained_S_all 1.029
_refine_ls_R_factor_all 0.0632
_refine_ls_R_factor_gt 0.0450
_refine_ls_shift/su_max 0.001
_refine_ls_shift/su_mean 0.000
_refine_ls_structure_factor_coef Fsqd
_refine_ls_weighting_details 'calc w=1/[\s^2^(Fo^2^)+(0.075P)^2^+6.252P] where P=(Fo^2^+2Fc^2^)/3'
_refine_ls_weighting_scheme calc
_refine_ls_wR_factor_gt 0.1230
_refine_ls_wR_factor_ref 0.1367
_reflns_number_gt 1730
_reflns_number_total 2744
_reflns_threshold_expression >2sigma(I)
_cod_data_source_file ja0341438si20030113_122949_05.cif
_cod_data_source_block PRNI6L_complex5
_cod_database_code 4114016

loop_
_symmetry_equiv_pos_as_xyz
'x, y, z'
'-y, x-y, z'
'-x+y, -x, z'
'-x, -y, -z'
'y, -x+y, -z'
'x-y, x, -z'

loop_
_atom_site_label
_atom_site_type_symbol
_atom_site_fract_x
_atom_site_fract_y
_atom_site_fract_z
_atom_site_U_iso_or_equiv
_atom_site_adp_type
_atom_site_occupancy
_atom_site_symmetry_multiplicity
_atom_site_calc_flag
_atom_site_refinement_flags
Pr1 Pr 0.0000 0.0000 0.5000 0.0243(2) Uani 1 6 d S
Ni2 Ni 0.26572(6) 0.06795(7) 0.66306(6) 0.0248(2) Uani 1 1 d .
N1 N 0.3277(4) 0.1756(4) 0.7882(4) 0.0265(10) Uani 1 1 d .
N2 N 0.3810(4) 0.0018(4) 0.6563(4) 0.0280(10) Uani 1 1 d .
C1 C 0.2835(7) 0.3084(7) 0.9043(6) 0.0473(18) Uani 1 1 d .
H1A H 0.3626 0.3298 0.9380 0.071 Uiso 1 1 calc R
H1B H 0.2157 0.2661 0.9549 0.071 Uiso 1 1 calc R
H1C H 0.2861 0.3843 0.8796 0.071 Uiso 1 1 calc R
C2 C 0.1527(5) 0.1938(5) 0.7415(4) 0.0255(12) Uani 1 1 d .
C3 C 0.2626(5) 0.2254(5) 0.8144(5) 0.0296(12) Uani 1 1 d .
C4 C 0.4378(6) 0.1888(6) 0.8440(5) 0.0311(13) Uani 1 1 d .
H4A H 0.4347 0.2106 0.9182 0.037 Uiso 1 1 calc R
H4B H 0.5139 0.2575 0.8121 0.037 Uiso 1 1 calc R
C5 C 0.4446(6) 0.0714(7) 0.8397(5) 0.0406(15) Uani 1 1 d .
H5A H 0.3632 0.0022 0.8628 0.049 Uiso 1 1 calc R
H5B H 0.5068 0.0790 0.8921 0.049 Uiso 1 1 calc R
C6 C 0.4765(5) 0.0337(6) 0.7369(5) 0.0351(14) Uani 1 1 d .
H6A H 0.5564 0.1028 0.7110 0.042 Uiso 1 1 calc R
H6B H 0.4876 -0.0388 0.7490 0.042 Uiso 1 1 calc R
C7 C 0.3575(5) -0.0761(5) 0.5831(5) 0.0288(12) Uani 1 1 d .
C8 C 0.2496(5) -0.0958(5) 0.5102(4) 0.0249(11) Uani 1 1 d .
C9 C 0.4247(6) -0.1454(6) 0.5641(6) 0.0424(16) Uani 1 1 d .
H9A H 0.5123 -0.0931 0.5835 0.064 Uiso 1 1 calc R
H9B H 0.4188 -0.1673 0.4897 0.064 Uiso 1 1 calc R
H9C H 0.3873 -0.2213 0.6065 0.064 Uiso 1 1 calc R
O1 O 0.1524(4) -0.0868(4) 0.7604(3) 0.0327(9) Uani 1 1 d .
O2 O 0.3900(3) 0.2234(4) 0.5669(3) 0.0270(8) Uani 1 1 d .
O3 O 0.1382(3) 0.1213(3) 0.6639(3) 0.0249(8) Uani 1 1 d .
O4 O 0.1936(3) -0.0378(3) 0.5348(3) 0.0246(8) Uani 1 1 d .
Cl1 Cl 0.3333 -0.3333 0.8921(2) 0.0372(6) Uani 1 3 d SD
O20 O 0.3333 -0.3333 0.7804(7) 0.061(5) Uiso 0.50 3 d SPD
O20' O 0.300(3) -0.401(3) 0.7946(15) 0.062(9) Uiso 0.17 1 d PD
O21 O 0.3665(6) -0.2127(6) 0.9305(5) 0.0706(16) Uiso 1 1 d .
Cl2 Cl 0.0000 0.0000 1.0000 0.0804(17) Uani 1 6 d SD
O22 O 0.034(3) 0.035(3) 1.106(2) 0.051(9) Uiso 0.17 1 d P
O23 O -0.1163(15) -0.020(2) 1.0467(19) 0.164(9) Uiso 0.50 1 d PD

loop_
_atom_site_aniso_label
_atom_site_aniso_U_11
_atom_site_aniso_U_22
_atom_site_aniso_U_33
_atom_site_aniso_U_23
_atom_site_aniso_U_13
_atom_site_aniso_U_12
Pr1 0.0274(3) 0.0274(3) 0.0182(4) 0.000 0.000 0.01370(14)
Ni2 0.0254(4) 0.0293(4) 0.0211(4) -0.0022(3) -0.0032(3) 0.0147(3)
N1 0.025(2) 0.029(2) 0.021(2) -0.0009(19) -0.0021(19) 0.010(2)
N2 0.026(2) 0.034(3) 0.024(3) 0.002(2) -0.0003(19) 0.015(2)
C1 0.050(4) 0.063(5) 0.040(4) -0.022(3) -0.006(3) 0.036(4)
C2 0.025(3) 0.030(3) 0.021(3) 0.002(2) 0.004(2) 0.013(2)
C3 0.030(3) 0.029(3) 0.024(3) -0.004(2) -0.002(2) 0.011(2)
C4 0.033(3) 0.036(3) 0.022(3) -0.003(2) -0.010(2) 0.015(3)
C5 0.038(4) 0.055(4) 0.031(4) 0.001(3) -0.009(3) 0.025(3)
C6 0.029(3) 0.047(4) 0.034(4) -0.001(3) -0.009(3) 0.023(3)
C7 0.030(3) 0.031(3) 0.028(3) 0.007(2) 0.004(2) 0.017(3)
C8 0.024(3) 0.024(3) 0.024(3) 0.005(2) 0.003(2) 0.010(2)
C9 0.045(4) 0.043(4) 0.049(4) -0.002(3) -0.005(3) 0.030(3)
O1 0.030(2) 0.035(2) 0.032(2) 0.0031(18) -0.0044(18) 0.0150(19)
O2 0.0260(19) 0.032(2) 0.024(2) 0.0006(16) -0.0025(16) 0.0153(17)
O3 0.0277(19) 0.030(2) 0.020(2) -0.0003(16) -0.0009(15) 0.0161(17)
O4 0.0265(19) 0.029(2) 0.022(2) -0.0027(15) -0.0025(15) 0.0162(17)
Cl1 0.0396(9) 0.0396(9) 0.0324(14) 0.000 0.000 0.0198(4)
Cl2 0.079(2) 0.079(2) 0.084(5) 0.000 0.000 0.0394(12)

loop_
_atom_type_symbol
_atom_type_description
_atom_type_scat_dispersion_real
_atom_type_scat_dispersion_imag
_atom_type_scat_source
C C 0.0033 0.0016 'International Tables Vol C Tables 4.2.6.8 and 6.1.1.4'
H H 0.0000 0.0000 'International Tables Vol C Tables 4.2.6.8 and 6.1.1.4'
N N 0.0061 0.0033 'International Tables Vol C Tables 4.2.6.8 and 6.1.1.4'
O O 0.0106 0.0060 'International Tables Vol C Tables 4.2.6.8 and 6.1.1.4'
Cl Cl 0.1484 0.1585 'International Tables Vol C Tables 4.2.6.8 and 6.1.1.4'
Ni Ni 0.3393 1.1124 'International Tables Vol C Tables 4.2.6.8 and 6.1.1.4'
Pr Pr -0.2180 2.8214 'International Tables Vol C Tables 4.2.6.8 and 6.1.1.4'

loop_
_geom_angle_atom_site_label_1
_geom_angle_atom_site_label_2
_geom_angle_atom_site_label_3
_geom_angle
_geom_angle_site_symmetry_1
_geom_angle_site_symmetry_3
O3 Pr1 O3 180 . 4_556
O3 Pr1 O3 64.17(13) . 2
O3 Pr1 O3 115.83(13) 4_556 2
O3 Pr1 O4 118.37(11) . 3
O3 Pr1 O4 61.63(11) 4_556 3
O3 Pr1 O4 63.07(11) 2 3
O3 Pr1 O4 114.23(11) 6_556 3
O3 Pr1 O4 116.93(11) 5_556 3
O3 Pr1 O4 65.77(11) 3 3
O4 Pr1 O4 117.37(4) 3 2
O4 Pr1 O4 62.63(4) 3 5_556
O4 Pr1 O4 180 2 5_556
N1 Ni2 N2 101.5(2) . .
N1 Ni2 O3 82.87(17) . .
N2 Ni2 O3 175.08(18) . .
N1 Ni2 O4 175.90(17) . .
N2 Ni2 O4 82.64(18) . .
O3 Ni2 O4 93.04(15) . .
N1 Ni2 O1 89.93(18) . .
N2 Ni2 O1 86.52(18) . .
O3 Ni2 O1 91.19(16) . .
O4 Ni2 O1 90.39(16) . .
N1 Ni2 O2 89.45(17) . .
N2 Ni2 O2 90.23(17) . .
O3 Ni2 O2 92.15(15) . .
O4 Ni2 O2 90.48(15) . .
O1 Ni2 O2 176.50(15) . .
C3 N1 C4 126.4(5) . .
C3 N1 Ni2 114.3(4) . .
C4 N1 Ni2 119.3(4) . .
C7 N2 C6 124.6(5) . .
C7 N2 Ni2 114.3(4) . .
C6 N2 Ni2 120.9(4) . .
O1 C2 O3 125.4(5) 2 .
O1 C2 C3 118.4(5) 2 .
O3 C2 C3 116.1(5) . .
N1 C3 C1 127.3(6) . .
N1 C3 C2 114.5(5) . .
C1 C3 C2 118.3(5) . .
N1 C4 C5 111.9(5) . .
C4 C5 C6 118.9(6) . .
N2 C6 C5 113.0(5) . .
N2 C7 C9 125.4(6) . .
N2 C7 C8 114.4(5) . .
C9 C7 C8 120.2(5) . .
O2 C8 O4 124.9(5) 5_556 .
O2 C8 C7 119.0(5) 5_556 .
O4 C8 C7 116.2(5) . .
C2 O1 Ni2 120.3(4) 3 .
C8 O2 Ni2 118.0(3) 6_556 .
C2 O3 Ni2 112.2(3) . .
C2 O3 Pr1 146.0(3) . .
Ni2 O3 Pr1 101.70(14) . .
C8 O4 Ni2 112.4(3) . .
C8 O4 Pr1 147.9(3) . .
Ni2 O4 Pr1 99.48(14) . .
O20 Cl1 O21 110.0(3) . .
O21 Cl1 O21 108.9(3) . 2_545
O21 Cl1 O20' 88.0(15) 2_545 .
O21 Cl1 O20' 99.6(15) 3_655 .
O22 Cl2 O23 102(2) 6_557 3
O22 Cl2 O23 106(2) 5_557 3

loop_
_geom_bond_atom_site_label_1
_geom_bond_atom_site_label_2
_geom_bond_distance
_geom_bond_site_symmetry_2
Pr1 O3 2.647(4) .
Pr1 O4 2.708(4) .
Ni2 N1 1.975(5) .
Ni2 N2 1.978(5) .
Ni2 O3 2.000(4) .
Ni2 O4 2.007(4) .
Ni2 O1 2.125(4) .
Ni2 O2 2.153(4) .
N1 C3 1.283(7) .
N1 C4 1.478(7) .
N2 C7 1.270(8) .
N2 C6 1.467(7) .
C1 C3 1.475(8) .
C2 O1 1.229(7) 2
C2 O3 1.288(7) .
C2 C3 1.532(8) .
C4 C5 1.504(9) .
C5 C6 1.510(9) .
C7 C9 1.488(8) .
C7 C8 1.547(8) .
C8 O2 1.250(7) 5_556
C8 O4 1.267(7) .
Cl1 O20 1.424(9) .
Cl1 O21 1.428(6) .
Cl1 O20' 1.442(10) .
Cl2 O22 1.42(3) .
Cl2 O23 1.466(10) .
